data_7215133
loop_
_publ_author_name
'Huang, Xian-Feng'
'Zhang, Zhi-Hui'
'Zhang, Qing-Qing'
'Wang, Ling-Zhu'
'He, Ming-Yang'
'Chen, Qun'
'Song, Guo-Qiang'
'Wei, Lin'
'Wang, Fan'
'Du, Miao'

_publ_section_title
;
 Norfloxacin salts with benzenedicarboxylic acids: charge-assisted
 hydrogen-bonding recognition and solubility regulation
;
_journal_issue 30
_journal_name_full CrystEngComm
_journal_page_first 6090
_journal_paper_doi 10.1039/c3ce40567b
_journal_volume 15
_journal_year 2013
_chemical_formula_moiety '2(C16 H19 F N3 O3), 2(C8 H6 N O4), 7(H2 O)'
_chemical_formula_sum 'C48 H64 F2 N8 O21'
_chemical_formula_weight 1127.07
_chemical_name_systematic
; 
 ? 
;
_space_group_IT_number 14
_symmetry_cell_setting monoclinic
_symmetry_space_group_name_Hall '-P 2ybc'
_symmetry_space_group_name_H-M 'P 1 21/c 1'
_atom_sites_solution_hydrogens geom
_atom_sites_solution_primary direct
_atom_sites_solution_secondary difmap
_audit_creation_method SHELXL-97
_cell_angle_alpha 90.00
_cell_angle_beta 90.283(5)
_cell_angle_gamma 90.00
_cell_formula_units_Z 2
_cell_length_a 9.964(3)
_cell_length_b 14.760(4)
_cell_length_c 18.275(5)
_cell_measurement_reflns_used 8005
_cell_measurement_temperature 293(2)
_cell_measurement_theta_max 27.45
_cell_measurement_theta_min 2.59
_cell_volume 2687.6(13)
_computing_cell_refinement 'Bruker SAINT'
_computing_data_collection 'Bruker APEX2'
_computing_data_reduction 'Bruker SAINT'
_computing_molecular_graphics 'Bruker SHELXTL'
_computing_publication_material 'Bruker SHELXTL'
_computing_structure_refinement 'SHELXL-97 (Sheldrick, 1997)'
_computing_structure_solution 'SHELXS-97 (Sheldrick, 1990)'
_diffrn_ambient_temperature 293(2)
_diffrn_measured_fraction_theta_full 0.978
_diffrn_measured_fraction_theta_max 0.978
_diffrn_measurement_device_type 'CCD area detector'
_diffrn_measurement_method 'phi and omega scans'
_diffrn_radiation_monochromator graphite
_diffrn_radiation_source 'fine-focus sealed tube'
_diffrn_radiation_type MoK\a
_diffrn_radiation_wavelength 0.71073
_diffrn_reflns_av_R_equivalents 0.0528
_diffrn_reflns_av_sigmaI/netI 0.0526
_diffrn_reflns_limit_h_max 12
_diffrn_reflns_limit_h_min -11
_diffrn_reflns_limit_k_max 12
_diffrn_reflns_limit_k_min -17
_diffrn_reflns_limit_l_max 22
_diffrn_reflns_limit_l_min -22
_diffrn_reflns_number 14525
_diffrn_reflns_theta_full 25.50
_diffrn_reflns_theta_max 25.50
_diffrn_reflns_theta_min 2.62
_exptl_absorpt_coefficient_mu 0.114
_exptl_absorpt_correction_T_max 0.9820
_exptl_absorpt_correction_T_min 0.9753
_exptl_absorpt_correction_type multi-scan
_exptl_absorpt_process_details SADABS
_exptl_crystal_colour yellow
_exptl_crystal_density_diffrn 1.393
_exptl_crystal_density_method 'not measured'
_exptl_crystal_description block
_exptl_crystal_F_000 1188
_exptl_crystal_size_max 0.22
_exptl_crystal_size_mid 0.20
_exptl_crystal_size_min 0.16
_refine_diff_density_max 0.651
_refine_diff_density_min -0.431
_refine_diff_density_rms 0.065
_refine_ls_extinction_method none
_refine_ls_goodness_of_fit_ref 1.039
_refine_ls_hydrogen_treatment constr
_refine_ls_matrix_type full
_refine_ls_number_parameters 373
_refine_ls_number_reflns 4888
_refine_ls_number_restraints 19
_refine_ls_restrained_S_all 1.051
_refine_ls_R_factor_all 0.0952
_refine_ls_R_factor_gt 0.0797
_refine_ls_shift/su_max 0.009
_refine_ls_shift/su_mean 0.001
_refine_ls_structure_factor_coef Fsqd
_refine_ls_weighting_details 'calc w=1/[\s^2^(Fo^2^)+(0.1565P)^2^+1.4048P] where P=(Fo^2^+2Fc^2^)/3'
_refine_ls_weighting_scheme calc
_refine_ls_wR_factor_gt 0.2345
_refine_ls_wR_factor_ref 0.2475
_reflns_number_gt 3848
_reflns_number_total 4888
_reflns_threshold_expression >2sigma(I)
_cod_data_source_file c3ce40567b.cif
_cod_data_source_block 5
_cod_depositor_comments
;
The following automatic conversions were performed:

'_symmetry_cell_setting' value 'Monoclinic' changed to 'monoclinic'
according to
/usr/data/users/saulius/automatic-downloads/retrospective/RSC/lib/dictionaries/cif_core.dic
dictionary named 'cif_core.dic' version 2.4.2 from 2011-04-26.

Automatic conversion script
Id: cif_fix_values 2281 2013-09-26 08:29:07Z andrius 
;
_cod_original_sg_symbol_H-M P2(1)/c
_cod_database_code 7215133

loop_
_symmetry_equiv_pos_as_xyz
'x, y, z'
'-x, y+1/2, -z+1/2'
'-x, -y, -z'
'x, -y-1/2, z-1/2'

loop_
_atom_site_label
_atom_site_type_symbol
_atom_site_fract_x
_atom_site_fract_y
_atom_site_fract_z
_atom_site_U_iso_or_equiv
_atom_site_adp_type
_atom_site_occupancy
_atom_site_symmetry_multiplicity
_atom_site_calc_flag
_atom_site_refinement_flags
C1 C 0.3861(3) 0.4562(2) 0.27944(17) 0.0525(7) Uani 1 1 d .
H1A H 0.3795 0.4566 0.3324 0.063 Uiso 1 1 calc R
H1B H 0.3858 0.3936 0.2631 0.063 Uiso 1 1 calc R
C2 C 0.2692(3) 0.5054(2) 0.24678(14) 0.0463(7) Uani 1 1 d .
H2A H 0.1865 0.4754 0.2607 0.056 Uiso 1 1 calc R
H2B H 0.2667 0.5668 0.2655 0.056 Uiso 1 1 calc R
C3 C 0.4034(3) 0.5492(2) 0.14354(15) 0.0440(6) Uani 1 1 d .
H3A H 0.4046 0.6122 0.1585 0.053 Uiso 1 1 calc R
H3B H 0.4089 0.5471 0.0906 0.053 Uiso 1 1 calc R
C4 C 0.5221(3) 0.5009(2) 0.17631(15) 0.0468(7) Uani 1 1 d .
H4A H 0.5253 0.4392 0.1583 0.056 Uiso 1 1 calc R
H4B H 0.6042 0.5312 0.1620 0.056 Uiso 1 1 calc R
C5 C 0.1635(2) 0.53456(17) 0.13004(12) 0.0335(5) Uani 1 1 d .
C6 C 0.0432(3) 0.48671(18) 0.13962(13) 0.0377(6) Uani 1 1 d .
C7 C -0.0711(2) 0.50904(18) 0.10571(13) 0.0383(6) Uani 1 1 d .
H7 H -0.1491 0.4766 0.1152 0.046 Uiso 1 1 calc R
C8 C -0.0741(2) 0.58085(17) 0.05611(13) 0.0351(6) Uani 1 1 d .
C9 C 0.0443(2) 0.62791(17) 0.04338(13) 0.0345(5) Uani 1 1 d .
C10 C 0.1605(2) 0.60533(17) 0.08167(13) 0.0360(6) Uani 1 1 d .
H10 H 0.2380 0.6391 0.0742 0.043 Uiso 1 1 calc R
C11 C -0.1960(3) 0.60396(19) 0.01869(14) 0.0415(6) Uani 1 1 d .
C12 C -0.1863(3) 0.6748(2) -0.03283(15) 0.0447(7) Uani 1 1 d .
C13 C -0.0682(3) 0.7185(2) -0.04213(16) 0.0476(7) Uani 1 1 d .
H13 H -0.0653 0.7655 -0.0760 0.057 Uiso 1 1 calc R
N4 N 0.0430(2) 0.69871(16) -0.00611(13) 0.0424(5) Uani 1 1 d .
C15 C 0.1643(3) 0.7521(2) -0.02119(19) 0.0566(8) Uani 1 1 d .
H15A H 0.2108 0.7645 0.0245 0.068 Uiso 1 1 calc R
H15B H 0.1386 0.8097 -0.0427 0.068 Uiso 1 1 calc R
C16 C 0.2571(4) 0.7040(3) -0.0718(2) 0.0739(11) Uani 1 1 d .
H16A H 0.2872 0.6488 -0.0494 0.111 Uiso 1 1 calc R
H16B H 0.3330 0.7420 -0.0820 0.111 Uiso 1 1 calc R
H16C H 0.2108 0.6903 -0.1166 0.111 Uiso 1 1 calc R
C17 C -0.3029(3) 0.7040(3) -0.0761(2) 0.0589(8) Uani 1 1 d .
C18 C -0.2496(3) 0.3468(2) 0.29773(17) 0.0491(7) Uani 1 1 d .
C19 C -0.1128(3) 0.30681(18) 0.30118(15) 0.0416(6) Uani 1 1 d .
C20 C -0.0814(3) 0.23415(19) 0.25793(16) 0.0445(7) Uani 1 1 d .
H20 H -0.1456 0.2096 0.2266 0.053 Uiso 1 1 calc R
C21 C 0.0468(3) 0.19738(19) 0.26112(15) 0.0452(7) Uani 1 1 d .
C22 C 0.1408(3) 0.2323(2) 0.30850(16) 0.0468(7) Uani 1 1 d .
H22 H 0.2258 0.2066 0.3110 0.056 Uiso 1 1 calc R
C23 C 0.1101(3) 0.3054(2) 0.35255(16) 0.0473(7) Uani 1 1 d .
C24 C -0.0170(3) 0.34242(19) 0.34786(15) 0.0443(6) Uani 1 1 d .
H24 H -0.0384 0.3923 0.3767 0.053 Uiso 1 1 calc R
C47 C 0.0760(3) 0.1194(2) 0.21413(16) 0.0484(7) Uani 1 1 d .
F1 F 0.04400(18) 0.41385(12) 0.18336(10) 0.0567(5) Uani 1 1 d .
N1 N 0.5112(2) 0.50051(16) 0.25683(12) 0.0438(6) Uani 1 1 d .
H1C H 0.5818 0.4709 0.2763 0.053 Uiso 1 1 calc R
H1D H 0.5127 0.5578 0.2736 0.053 Uiso 1 1 calc R
N2 N 0.2795(2) 0.50739(15) 0.16703(12) 0.0379(5) Uani 1 1 d .
N3 N 0.2044(3) 0.3415(2) 0.39942(16) 0.0652(8) Uani 1 1 d .
H3C H 0.1844 0.3876 0.4261 0.078 Uiso 1 1 calc R
H3D H 0.2833 0.3181 0.4020 0.078 Uiso 1 1 calc R
O1 O -0.30395(19) 0.56273(17) 0.03097(12) 0.0574(6) Uani 1 1 d .
O2 O -0.4149(2) 0.6633(2) -0.06129(14) 0.0692(7) Uani 1 1 d .
H2 H -0.4048 0.6314 -0.0249 0.104 Uiso 1 1 calc R
O3 O -0.2970(3) 0.7621(2) -0.12221(19) 0.0927(10) Uani 1 1 d .
O4 O -0.3430(3) 0.3036(2) 0.2715(2) 0.0912(10) Uani 1 1 d .
O5 O -0.2663(2) 0.42484(14) 0.32384(14) 0.0576(6) Uani 1 1 d .
O6 O 0.0075(2) 0.09837(17) 0.16224(14) 0.0665(7) Uani 1 1 d .
O7 O 0.1824(2) 0.07451(15) 0.23406(13) 0.0599(6) Uani 1 1 d .
H7A H 0.1947 0.0324 0.2056 0.090 Uiso 1 1 calc R
O8 O 0.4995(4) 0.2748(3) 0.4094(2) 0.1299(15) Uani 1 1 d .
H8A H 0.4935 0.3260 0.4266 0.195 Uiso 1 1 d RD
H8B H 0.5625 0.2414 0.4200 0.195 Uiso 1 1 d R
O9 O 0.5080(3) 0.1770(2) 0.1991(2) 0.1071(13) Uani 1 1 d .
H9A H 0.5798 0.2039 0.2028 0.161 Uiso 1 1 d R
H9B H 0.4475 0.1851 0.2287 0.161 Uiso 1 1 d R
O10 O 0.4778(13) 0.8958(8) 0.9550(3) 0.178(4) Uani 0.50 1 d PU
H10A H 0.4122 0.9214 0.9724 0.267 Uiso 0.50 1 d PR
H10B H 0.5334 0.8706 0.9812 0.267 Uiso 0.50 1 d PR
O11 O 0.3172(14) 0.9663(10) 0.0300(7) 0.184(4) Uani 0.50 1 d PU
H11A H 0.3729 0.9992 0.0498 0.277 Uiso 0.50 1 d PR
H11B H 0.2405 0.9839 0.0212 0.277 Uiso 0.50 1 d PR
O12 O 0.0886(13) 0.0344(10) 0.0209(7) 0.192(5) Uani 0.50 1 d PU
H12A H 0.0788 0.0076 -0.0181 0.288 Uiso 0.50 1 d PR
H12B H 0.1635 0.0438 0.0381 0.288 Uiso 0.50 1 d PR

loop_
_atom_site_aniso_label
_atom_site_aniso_U_11
_atom_site_aniso_U_22
_atom_site_aniso_U_33
_atom_site_aniso_U_23
_atom_site_aniso_U_13
_atom_site_aniso_U_12
C1 0.0447(15) 0.0631(19) 0.0497(16) 0.0188(14) 0.0008(12) 0.0036(13)
C2 0.0381(14) 0.0642(18) 0.0366(13) 0.0090(12) 0.0022(10) 0.0066(12)
C3 0.0373(14) 0.0526(16) 0.0420(14) 0.0079(12) 0.0005(11) -0.0027(12)
C4 0.0354(14) 0.0588(18) 0.0462(15) 0.0041(12) 0.0037(11) 0.0041(12)
C5 0.0338(12) 0.0366(13) 0.0301(11) 0.0001(9) 0.0029(9) 0.0024(10)
C6 0.0424(14) 0.0371(13) 0.0337(12) 0.0029(10) 0.0052(10) -0.0020(10)
C7 0.0348(13) 0.0423(14) 0.0378(13) -0.0048(10) 0.0070(10) -0.0053(10)
C8 0.0339(12) 0.0397(13) 0.0317(11) -0.0061(10) 0.0045(9) 0.0013(10)
C9 0.0369(12) 0.0333(12) 0.0332(11) -0.0004(10) 0.0010(9) 0.0008(10)
C10 0.0338(12) 0.0381(13) 0.0361(12) 0.0012(10) 0.0006(9) -0.0032(10)
C11 0.0345(13) 0.0503(15) 0.0399(13) -0.0109(11) 0.0032(10) 0.0037(11)
C12 0.0403(14) 0.0488(16) 0.0450(14) -0.0038(12) -0.0058(11) 0.0085(12)
C13 0.0482(16) 0.0456(15) 0.0490(15) 0.0069(12) -0.0083(12) 0.0060(12)
N4 0.0381(12) 0.0408(12) 0.0484(13) 0.0087(10) -0.0046(9) -0.0022(9)
C15 0.0516(17) 0.0486(17) 0.069(2) 0.0222(15) -0.0091(15) -0.0116(13)
C16 0.0502(19) 0.099(3) 0.073(2) 0.026(2) 0.0044(16) -0.0130(18)
C17 0.0449(17) 0.066(2) 0.065(2) -0.0051(17) -0.0131(14) 0.0104(15)
C18 0.0446(15) 0.0448(16) 0.0580(16) 0.0098(13) 0.0045(12) 0.0043(12)
C19 0.0400(14) 0.0356(13) 0.0492(15) 0.0131(11) 0.0077(11) 0.0010(11)
C20 0.0429(14) 0.0390(14) 0.0515(15) 0.0136(12) 0.0046(12) 0.0007(11)
C21 0.0517(16) 0.0374(14) 0.0465(15) 0.0126(11) 0.0100(12) 0.0040(12)
C22 0.0413(14) 0.0483(16) 0.0509(15) 0.0143(13) 0.0036(12) 0.0050(12)
C23 0.0449(15) 0.0489(16) 0.0482(15) 0.0130(12) 0.0017(12) -0.0031(12)
C24 0.0469(15) 0.0387(14) 0.0474(14) 0.0088(11) 0.0069(12) 0.0013(11)
C47 0.0500(16) 0.0436(15) 0.0516(16) 0.0104(13) 0.0088(13) 0.0027(13)
F1 0.0586(10) 0.0534(10) 0.0581(10) 0.0243(8) 0.0004(8) -0.0111(8)
N1 0.0385(12) 0.0459(13) 0.0470(13) 0.0065(10) -0.0041(9) 0.0087(9)
N2 0.0313(11) 0.0457(12) 0.0368(11) 0.0055(9) 0.0036(8) 0.0033(9)
N3 0.0515(15) 0.075(2) 0.0690(17) -0.0063(15) -0.0078(13) -0.0004(13)
O1 0.0332(10) 0.0795(16) 0.0596(13) 0.0048(11) 0.0043(9) -0.0031(10)
O2 0.0395(12) 0.0914(19) 0.0765(16) -0.0036(14) -0.0109(10) 0.0116(11)
O3 0.0651(16) 0.102(2) 0.110(2) 0.0429(19) -0.0345(15) 0.0053(15)
O4 0.0466(14) 0.086(2) 0.141(3) -0.0369(19) -0.0164(15) 0.0052(13)
O5 0.0475(12) 0.0435(12) 0.0820(15) 0.0056(11) 0.0050(10) 0.0083(9)
O6 0.0676(15) 0.0618(15) 0.0699(15) -0.0094(12) -0.0070(12) 0.0100(11)
O7 0.0641(14) 0.0500(13) 0.0657(14) -0.0024(10) 0.0021(11) 0.0187(11)
O8 0.119(3) 0.144(4) 0.127(3) 0.017(3) 0.024(2) 0.022(3)
O9 0.089(2) 0.0685(18) 0.163(3) 0.047(2) -0.062(2) -0.0220(15)
O10 0.193(6) 0.165(6) 0.175(6) -0.015(4) -0.005(4) -0.001(4)
O11 0.203(6) 0.186(6) 0.164(6) 0.003(4) 0.008(4) -0.023(5)
O12 0.215(6) 0.187(6) 0.174(6) 0.015(5) 0.013(5) -0.002(5)

loop_
_atom_type_symbol
_atom_type_description
_atom_type_scat_dispersion_real
_atom_type_scat_dispersion_imag
_atom_type_scat_source
C C 0.0033 0.0016 'International Tables Vol C Tables 4.2.6.8 and 6.1.1.4'
H H 0.0000 0.0000 'International Tables Vol C Tables 4.2.6.8 and 6.1.1.4'
F F 0.0171 0.0103 'International Tables Vol C Tables 4.2.6.8 and 6.1.1.4'
N N 0.0061 0.0033 'International Tables Vol C Tables 4.2.6.8 and 6.1.1.4'
O O 0.0106 0.0060 'International Tables Vol C Tables 4.2.6.8 and 6.1.1.4'

loop_
_geom_angle_atom_site_label_1
_geom_angle_atom_site_label_2
_geom_angle_atom_site_label_3
_geom_angle
N1 C1 C2 109.4(2)
N1 C1 H1A 109.8
C2 C1 H1A 109.8
N1 C1 H1B 109.8
C2 C1 H1B 109.8
H1A C1 H1B 108.2
N2 C2 C1 110.5(2)
N2 C2 H2A 109.6
C1 C2 H2A 109.6
N2 C2 H2B 109.6
C1 C2 H2B 109.6
H2A C2 H2B 108.1
N2 C3 C4 110.6(2)
N2 C3 H3A 109.5
C4 C3 H3A 109.5
N2 C3 H3B 109.5
C4 C3 H3B 109.5
H3A C3 H3B 108.1
N1 C4 C3 109.7(2)
N1 C4 H4A 109.7
C3 C4 H4A 109.7
N1 C4 H4B 109.7
C3 C4 H4B 109.7
H4A C4 H4B 108.2
C10 C5 N2 123.2(2)
C10 C5 C6 116.7(2)
N2 C5 C6 120.1(2)
C7 C6 F1 118.5(2)
C7 C6 C5 123.0(2)
F1 C6 C5 118.4(2)
C6 C7 C8 120.3(2)
C6 C7 H7 119.9
C8 C7 H7 119.9
C9 C8 C7 118.3(2)
C9 C8 C11 121.3(2)
C7 C8 C11 120.4(2)
N4 C9 C8 118.9(2)
N4 C9 C10 121.0(2)
C8 C9 C10 120.1(2)
C5 C10 C9 121.6(2)
C5 C10 H10 119.2
C9 C10 H10 119.2
O1 C11 C12 122.7(2)
O1 C11 C8 121.6(3)
C12 C11 C8 115.7(2)
C13 C12 C11 120.0(2)
C13 C12 C17 118.6(3)
C11 C12 C17 121.4(3)
N4 C13 C12 124.1(3)
N4 C13 H13 118.0
C12 C13 H13 118.0
C13 N4 C9 119.9(2)
C13 N4 C15 118.5(2)
C9 N4 C15 121.6(2)
N4 C15 C16 111.9(3)
N4 C15 H15A 109.2
C16 C15 H15A 109.2
N4 C15 H15B 109.2
C16 C15 H15B 109.2
H15A C15 H15B 107.9
C15 C16 H16A 109.5
C15 C16 H16B 109.5
H16A C16 H16B 109.5
C15 C16 H16C 109.5
H16A C16 H16C 109.5
H16B C16 H16C 109.5
O3 C17 O2 121.4(3)
O3 C17 C12 123.0(3)
O2 C17 C12 115.5(3)
O4 C18 O5 121.6(3)
O4 C18 C19 120.3(3)
O5 C18 C19 118.1(3)
C20 C19 C24 119.7(3)
C20 C19 C18 119.9(3)
C24 C19 C18 120.4(3)
C19 C20 C21 119.6(3)
C19 C20 H20 120.2
C21 C20 H20 120.2
C22 C21 C20 120.3(3)
C22 C21 C47 121.9(3)
C20 C21 C47 117.9(3)
C21 C22 C23 120.6(3)
C21 C22 H22 119.7
C23 C22 H22 119.7
N3 C23 C24 120.6(3)
N3 C23 C22 120.9(3)
C24 C23 C22 118.6(3)
C23 C24 C19 121.2(3)
C23 C24 H24 119.4
C19 C24 H24 119.4
O6 C47 O7 123.1(3)
O6 C47 C21 123.3(3)
O7 C47 C21 113.6(3)
C1 N1 C4 110.4(2)
C1 N1 H1C 109.6
C4 N1 H1C 109.6
C1 N1 H1D 109.6
C4 N1 H1D 109.6
H1C N1 H1D 108.1
C5 N2 C3 116.1(2)
C5 N2 C2 115.3(2)
C3 N2 C2 111.6(2)
C23 N3 H3C 120.0
C23 N3 H3D 120.0
H3C N3 H3D 120.0
C17 O2 H2 109.5
C47 O7 H7A 109.5
H8A O8 H8B 121.3
H9A O9 H9B 121.3
H10A O10 H10B 121.4
H11A O11 H11B 121.7
H12A O12 H12B 121.4

loop_
_geom_bond_atom_site_label_1
_geom_bond_atom_site_label_2
_geom_bond_distance
C1 N1 1.469(4)
C1 C2 1.494(4)
C1 H1A 0.9700
C1 H1B 0.9700
C2 N2 1.462(3)
C2 H2A 0.9700
C2 H2B 0.9700
C3 N2 1.447(3)
C3 C4 1.502(4)
C3 H3A 0.9700
C3 H3B 0.9700
C4 N1 1.476(4)
C4 H4A 0.9700
C4 H4B 0.9700
C5 C10 1.369(4)
C5 N2 1.395(3)
C5 C6 1.403(4)
C6 C7 1.335(4)
C6 F1 1.340(3)
C7 C8 1.395(4)
C7 H7 0.9300
C8 C9 1.389(3)
C8 C11 1.433(4)
C9 N4 1.382(3)
C9 C10 1.390(4)
C10 H10 0.9300
C11 O1 1.257(3)
C11 C12 1.410(4)
C12 C13 1.354(4)
C12 C17 1.467(4)
C13 N4 1.319(4)
C13 H13 0.9300
N4 C15 1.470(4)
C15 C16 1.490(6)
C15 H15A 0.9700
C15 H15B 0.9700
C16 H16A 0.9600
C16 H16B 0.9600
C16 H16C 0.9600
C17 O3 1.204(5)
C17 O2 1.297(4)
C18 O4 1.224(4)
C18 O5 1.258(4)
C18 C19 1.486(4)
C19 C20 1.369(4)
C19 C24 1.381(4)
C20 C21 1.389(4)
C20 H20 0.9300
C21 C22 1.373(4)
C21 C47 1.466(4)
C22 C23 1.381(4)
C22 H22 0.9300
C23 N3 1.376(4)
C23 C24 1.381(4)
C24 H24 0.9300
C47 O6 1.206(4)
C47 O7 1.301(4)
N1 H1C 0.9000
N1 H1D 0.9000
N3 H3C 0.8600
N3 H3D 0.8600
O2 H2 0.8200
O7 H7A 0.8200
O8 H8A 0.8202
O8 H8B 0.8200
O9 H9A 0.8201
O9 H9B 0.8204
O10 H10A 0.8197
O10 H10B 0.8202
O11 H11A 0.8200
O11 H11B 0.8228
O12 H12A 0.8202
O12 H12B 0.8206

loop_
_geom_hbond_atom_site_label_D
_geom_hbond_atom_site_label_H
_geom_hbond_atom_site_label_A
_geom_hbond_distance_DH
_geom_hbond_distance_HA
_geom_hbond_distance_DA
_geom_hbond_angle_DHA
_geom_hbond_site_symmetry_A
_geom_hbond_publ_flag
N1 H1C O5 0.90 1.87 2.763(3) 172 1_655 yes
N1 H1D O9 0.90 1.84 2.734(4) 172 2_655 yes
O2 H2 O1 0.82 1.75 2.500(4) 151 . yes
N3 H3C O12 0.86 2.29 3.105(14) 157 4_566 yes
N3 H3D O8 0.86 2.25 3.105(5) 173 . yes
O7 H7A O5 0.82 1.82 2.590(3) 155 2_545 yes
O8 H8A O10 0.82 2.41 3.062(9) 137 2_646 yes
O9 H9A O4 0.82 2.08 2.725(5) 135 1_655 yes
O10 H10A O11 0.82 1.57 2.355(17) 160 1_556 yes
C2 H2A F1 0.97 2.20 2.860(4) 125 . yes
C4 H4A O2 0.97 2.57 3.378(4) 141 3_565 yes

loop_
_geom_torsion_atom_site_label_1
_geom_torsion_atom_site_label_2
_geom_torsion_atom_site_label_3
_geom_torsion_atom_site_label_4
_geom_torsion
N1 C1 C2 N2 57.9(3)
N2 C3 C4 N1 -56.8(3)
C10 C5 C6 C7 -1.9(4)
N2 C5 C6 C7 -179.8(2)
C10 C5 C6 F1 176.3(2)
N2 C5 C6 F1 -1.6(3)
F1 C6 C7 C8 -175.9(2)
C5 C6 C7 C8 2.3(4)
C6 C7 C8 C9 -0.1(4)
C6 C7 C8 C11 178.9(2)
C7 C8 C9 N4 179.4(2)
C11 C8 C9 N4 0.4(4)
C7 C8 C9 C10 -2.4(3)
C11 C8 C9 C10 178.6(2)
N2 C5 C10 C9 177.1(2)
C6 C5 C10 C9 -0.7(4)
N4 C9 C10 C5 -179.0(2)
C8 C9 C10 C5 2.9(4)
C9 C8 C11 O1 -178.7(2)
C7 C8 C11 O1 2.4(4)
C9 C8 C11 C12 1.9(4)
C7 C8 C11 C12 -177.0(2)
O1 C11 C12 C13 178.0(3)
C8 C11 C12 C13 -2.6(4)
O1 C11 C12 C17 -0.6(4)
C8 C11 C12 C17 178.8(2)
C11 C12 C13 N4 0.9(5)
C17 C12 C13 N4 179.6(3)
C12 C13 N4 C9 1.7(4)
C12 C13 N4 C15 -179.6(3)
C8 C9 N4 C13 -2.3(4)
C10 C9 N4 C13 179.6(2)
C8 C9 N4 C15 179.0(3)
C10 C9 N4 C15 0.9(4)
C13 N4 C15 C16 -99.9(3)
C9 N4 C15 C16 78.8(3)
C13 C12 C17 O3 4.0(5)
C11 C12 C17 O3 -177.4(3)
C13 C12 C17 O2 -175.8(3)
C11 C12 C17 O2 2.8(4)
O4 C18 C19 C20 18.3(4)
O5 C18 C19 C20 -163.2(3)
O4 C18 C19 C24 -161.7(3)
O5 C18 C19 C24 16.8(4)
C24 C19 C20 C21 -0.4(4)
C18 C19 C20 C21 179.6(2)
C19 C20 C21 C22 1.4(4)
C19 C20 C21 C47 179.8(2)
C20 C21 C22 C23 -1.2(4)
C47 C21 C22 C23 -179.5(2)
C21 C22 C23 N3 -179.1(3)
C21 C22 C23 C24 0.0(4)
N3 C23 C24 C19 -179.9(3)
C22 C23 C24 C19 1.0(4)
C20 C19 C24 C23 -0.8(4)
C18 C19 C24 C23 179.1(2)
C22 C21 C47 O6 -164.6(3)
C20 C21 C47 O6 17.1(4)
C22 C21 C47 O7 16.0(4)
C20 C21 C47 O7 -162.3(2)
C2 C1 N1 C4 -59.0(3)
C3 C4 N1 C1 58.4(3)
C10 C5 N2 C3 -9.2(4)
C6 C5 N2 C3 168.6(2)
C10 C5 N2 C2 124.1(3)
C6 C5 N2 C2 -58.2(3)
C4 C3 N2 C5 -168.4(2)
C4 C3 N2 C2 56.7(3)
C1 C2 N2 C5 167.2(2)
C1 C2 N2 C3 -57.5(3)
